data_4065056
loop_
_publ_author_name
'Fowler, Kevin G.'
'Littlefield, Shalyn L.'
'Baird, Michael C.'
'Budzelaar, Peter H. M.'

_publ_section_title
;
 Synthesis, Structures, and Properties of the Phosphonium-1-indenylide
 (PHIN) Ligands 1-C9H6PPh3, 1-C9H6PMePh2, and 1-C9H6PMe2Ph and of the
 Corresponding Ruthenium(II) Complexes [Ru(\h5-C5H5)(\h5-PHIN)]PF6
;
_journal_issue 22
_journal_name_full Organometallics
_journal_page_first 6098
_journal_paper_doi 10.1021/om200545j
_journal_volume 30
_journal_year 2011
_chemical_formula_sum 'C27 H24 F6 P2 Ru'
_chemical_formula_weight 625.47
_chemical_name_systematic
;  
 ?  
;
_space_group_IT_number 61
_symmetry_cell_setting orthorhombic
_symmetry_space_group_name_Hall '-P 2ac 2ab'
_symmetry_space_group_name_H-M 'P b c a'
_atom_sites_solution_hydrogens geom
_atom_sites_solution_primary direct
_atom_sites_solution_secondary difmap
_audit_creation_method SHELXL-97
_cell_angle_alpha 90.00
_cell_angle_beta 90.00
_cell_angle_gamma 90.00
_cell_formula_units_Z 8
_cell_length_a 12.4585(2)
_cell_length_b 16.9795(2)
_cell_length_c 24.1574(3)
_cell_measurement_reflns_used 4922
_cell_measurement_temperature 180(2)
_cell_measurement_theta_max 23.65
_cell_measurement_theta_min 2.40
_cell_volume 5110.23(12)
_computing_cell_refinement 'Bruker SAINT'
_computing_data_collection 'Bruker APEX2'
_computing_data_reduction 'Bruker SAINT'
_computing_molecular_graphics 'Bruker SHELXTL'
_computing_publication_material 'Bruker SHELXTL'
_computing_structure_refinement 'SHELXL-97 (Sheldrick, 2008)'
_computing_structure_solution 'SHELXS-97 (Sheldrick, 2008)'
_diffrn_ambient_temperature 180(2)
_diffrn_measured_fraction_theta_full 1.000
_diffrn_measured_fraction_theta_max 1.000
_diffrn_measurement_device_type 'Bruker APEX-II CCD'
_diffrn_measurement_method '\f and \w scans'
_diffrn_radiation_monochromator graphite
_diffrn_radiation_source 'fine-focus sealed tube'
_diffrn_radiation_type MoK\a
_diffrn_radiation_wavelength 0.71073
_diffrn_reflns_av_R_equivalents 0.0631
_diffrn_reflns_av_sigmaI/netI 0.0382
_diffrn_reflns_limit_h_max 15
_diffrn_reflns_limit_h_min -13
_diffrn_reflns_limit_k_max 20
_diffrn_reflns_limit_k_min -20
_diffrn_reflns_limit_l_max 27
_diffrn_reflns_limit_l_min -29
_diffrn_reflns_number 35783
_diffrn_reflns_theta_full 26.00
_diffrn_reflns_theta_max 26.00
_diffrn_reflns_theta_min 2.20
_exptl_absorpt_coefficient_mu 0.798
_exptl_absorpt_correction_T_max 0.9537
_exptl_absorpt_correction_T_min 0.8255
_exptl_absorpt_correction_type multi-scan
_exptl_crystal_colour yellow
_exptl_crystal_density_diffrn 1.626
_exptl_crystal_density_method 'not measured'
_exptl_crystal_description plate
_exptl_crystal_F_000 2512
_exptl_crystal_size_max 0.25
_exptl_crystal_size_mid 0.20
_exptl_crystal_size_min 0.06
_refine_diff_density_max 0.784
_refine_diff_density_min -0.441
_refine_diff_density_rms 0.078
_refine_ls_extinction_method none
_refine_ls_goodness_of_fit_ref 1.025
_refine_ls_hydrogen_treatment constr
_refine_ls_matrix_type full
_refine_ls_number_parameters 329
_refine_ls_number_reflns 5023
_refine_ls_number_restraints 1
_refine_ls_restrained_S_all 1.025
_refine_ls_R_factor_all 0.0623
_refine_ls_R_factor_gt 0.0378
_refine_ls_shift/su_max 0.022
_refine_ls_shift/su_mean 0.001
_refine_ls_structure_factor_coef Fsqd
_refine_ls_weighting_details 'calc w=1/[\s^2^(Fo^2^)+(0.0283P)^2^+8.3580P] where P=(Fo^2^+2Fc^2^)/3'
_refine_ls_weighting_scheme calc
_refine_ls_wR_factor_gt 0.0777
_refine_ls_wR_factor_ref 0.0892
_reflns_number_gt 3584
_reflns_number_total 5023
_reflns_threshold_expression >2sigma(I)
_cod_data_source_file om200545j_si_008.cif
_cod_data_source_block mb32
_cod_depositor_comments
;
The following automatic conversions were performed:

'_symmetry_cell_setting' value 'Orthorhombic' changed to
'orthorhombic' according to
/home/saulius/struct/CIF-dictionaries/cif_core.dic dictionary named
'cif_core.dic' version 2.4.1 from
2010-06-29.

'_exptl_absorpt_correction_type' value 'Multi-scan'
changed to 'multi-scan' according to
/home/saulius/struct/CIF-dictionaries/cif_core.dic dictionary named
'cif_core.dic' version 2.4.1 from 2010-06-29.

Automatic conversion script
Id: cif_fix_values 1715 2011-07-08 13:25:40Z adriana 
;
_cod_original_sg_symbol_H-M Pbca
_cod_database_code 4065056

loop_
_symmetry_equiv_pos_as_xyz
'x, y, z'
'x+1/2, -y+1/2, -z'
'-x, y+1/2, -z+1/2'
'-x+1/2, -y, z+1/2'
'-x, -y, -z'
'-x-1/2, y-1/2, z'
'x, -y-1/2, z-1/2'
'x-1/2, y, -z-1/2'

loop_
_atom_site_label
_atom_site_type_symbol
_atom_site_fract_x
_atom_site_fract_y
_atom_site_fract_z
_atom_site_U_iso_or_equiv
_atom_site_adp_type
_atom_site_occupancy
_atom_site_symmetry_multiplicity
_atom_site_calc_flag
_atom_site_refinement_flags
_atom_site_disorder_assembly
_atom_site_disorder_group
Ru1 Ru 0.57191(2) 0.253328(16) 0.299513(11) 0.03128(10) Uani 1 1 d . . .
P1 P 0.64676(7) 0.23667(5) 0.43781(4) 0.02442(19) Uani 1 1 d . . .
P2 P 0.51699(8) 0.07225(5) 0.61017(4) 0.0323(2) Uani 1 1 d . . .
F1A F 0.5436(10) -0.0150(10) 0.6251(5) 0.044(2) Uani 0.237(4) 1 d P A 1
F2A F 0.4397(11) 0.0430(6) 0.5572(6) 0.044(2) Uani 0.237(4) 1 d P A 1
F3A F 0.4820(10) 0.1570(8) 0.5909(5) 0.044(2) Uani 0.237(4) 1 d P A 1
F4A F 0.5945(11) 0.1024(6) 0.6586(6) 0.044(2) Uani 0.237(4) 1 d P A 1
F1B F 0.5216(6) -0.0208(5) 0.6079(3) 0.0381(12) Uani 0.513(12) 1 d P A 2
F2B F 0.4312(6) 0.0741(5) 0.5603(3) 0.0381(12) Uani 0.513(12) 1 d P A 2
F3B F 0.5110(6) 0.1663(4) 0.6111(3) 0.0381(12) Uani 0.513(12) 1 d P A 2
F4B F 0.6004(6) 0.0713(5) 0.6609(3) 0.0381(12) Uani 0.513(12) 1 d P A 2
F1C F 0.5034(11) -0.0188(8) 0.5877(6) 0.045(2) Uani 0.250(11) 1 d P B 3
F2C F 0.4380(10) 0.1059(10) 0.5678(5) 0.045(2) Uani 0.250(11) 1 d P A 3
F3C F 0.5416(12) 0.1619(8) 0.6319(6) 0.045(2) Uani 0.250(11) 1 d P A 3
F4C F 0.6014(10) 0.0400(9) 0.6543(5) 0.045(2) Uani 0.250(11) 1 d P A 3
F5 F 0.42018(19) 0.06567(17) 0.65254(10) 0.0641(7) Uani 1 1 d . A .
F6 F 0.61481(17) 0.07758(13) 0.56717(9) 0.0444(6) Uani 1 1 d . A .
C1 C 0.6269(3) 0.29662(19) 0.37913(14) 0.0278(8) Uani 1 1 d . C .
C2 C 0.7080(3) 0.3119(2) 0.33783(15) 0.0348(9) Uani 1 1 d . C .
H2A H 0.7834 0.2917 0.3386 0.042 Uiso 1 1 calc R . .
C3 C 0.6642(3) 0.3625(2) 0.29733(16) 0.0392(9) Uani 1 1 d . C .
H3A H 0.7033 0.3838 0.2644 0.047 Uiso 1 1 calc R . .
C4 C 0.5575(3) 0.38273(19) 0.31341(14) 0.0316(8) Uani 1 1 d . C .
C5 C 0.4780(4) 0.4320(2) 0.28828(16) 0.0414(10) Uani 1 1 d . . .
H5A H 0.4918 0.4570 0.2538 0.050 Uiso 1 1 calc R C .
C6 C 0.3831(3) 0.4423(2) 0.31430(17) 0.0430(10) Uani 1 1 d . C .
H6A H 0.3301 0.4749 0.2978 0.052 Uiso 1 1 calc R . .
C7 C 0.3606(3) 0.4052(2) 0.36601(17) 0.0402(9) Uani 1 1 d . . .
H7A H 0.2934 0.4144 0.3834 0.048 Uiso 1 1 calc R C .
C8 C 0.4328(3) 0.3570(2) 0.39092(15) 0.0321(8) Uani 1 1 d . C .
H8A H 0.4167 0.3329 0.4254 0.038 Uiso 1 1 calc R . .
C9 C 0.5331(3) 0.34333(18) 0.36441(14) 0.0263(8) Uani 1 1 d . C .
C10A C 0.4520(8) 0.1675(6) 0.2810(4) 0.043(2) Uani 0.374(14) 1 d PG C 1
H10A H 0.3826 0.1603 0.3012 0.052 Uiso 0.374(14) 1 calc PR C 1
C11A C 0.5507(8) 0.1273(6) 0.2926(4) 0.043(2) Uani 0.374(14) 1 d PG C 1
H11A H 0.5626 0.0879 0.3228 0.052 Uiso 0.374(14) 1 calc PR C 1
C12A C 0.6289(9) 0.1525(6) 0.2528(4) 0.043(2) Uani 0.374(14) 1 d PG C 1
H12A H 0.7050 0.1340 0.2504 0.052 Uiso 0.374(14) 1 calc PR C 1
C13A C 0.5785(11) 0.2083(6) 0.2165(4) 0.043(2) Uani 0.374(14) 1 d PG C 1
H13A H 0.6129 0.2348 0.1841 0.052 Uiso 0.374(14) 1 calc PR C 1
C14A C 0.4691(9) 0.2176(6) 0.2339(4) 0.043(2) Uani 0.374(14) 1 d PG C 1
H14A H 0.4136 0.2510 0.2154 0.052 Uiso 0.374(14) 1 calc PR C 1
C10B C 0.4704(5) 0.1463(4) 0.2936(3) 0.0490(14) Uani 0.626(14) 1 d PG C 2
H10B H 0.4270 0.1228 0.3243 0.059 Uiso 0.626(14) 1 calc PR C 2
C11B C 0.5768(5) 0.1270(4) 0.2804(2) 0.0490(14) Uani 0.626(14) 1 d PG C 2
H11B H 0.6221 0.0867 0.2996 0.059 Uiso 0.626(14) 1 calc PR C 2
C12B C 0.6063(5) 0.1705(4) 0.2335(3) 0.0490(14) Uani 0.626(14) 1 d PG C 2
H12B H 0.6757 0.1659 0.2129 0.059 Uiso 0.626(14) 1 calc PR C 2
C13B C 0.5181(7) 0.2167(3) 0.2177(2) 0.0490(14) Uani 0.626(14) 1 d PG C 2
H13B H 0.5140 0.2509 0.1841 0.059 Uiso 0.626(14) 1 calc PR C 2
C14B C 0.4342(6) 0.2017(3) 0.2549(3) 0.0490(14) Uani 0.626(14) 1 d PG C 2
H14B H 0.3602 0.2243 0.2529 0.059 Uiso 0.626(14) 1 calc PR C 2
C15 C 0.6861(3) 0.29662(19) 0.49543(14) 0.0275(8) Uani 1 1 d . C .
C16 C 0.6949(4) 0.3772(2) 0.49003(17) 0.0468(11) Uani 1 1 d . . .
H16A H 0.6792 0.4017 0.4556 0.056 Uiso 1 1 calc R C .
C17 C 0.7268(4) 0.4226(2) 0.53477(19) 0.0573(13) Uani 1 1 d . C .
H17A H 0.7329 0.4781 0.5310 0.069 Uiso 1 1 calc R . .
C18 C 0.7494(3) 0.3875(2) 0.58463(17) 0.0448(10) Uani 1 1 d . . .
H18A H 0.7706 0.4188 0.6153 0.054 Uiso 1 1 calc R C .
C19 C 0.7416(3) 0.3074(2) 0.59021(16) 0.0411(10) Uani 1 1 d . C .
H19A H 0.7585 0.2834 0.6246 0.049 Uiso 1 1 calc R . .
C20 C 0.7093(3) 0.2612(2) 0.54604(14) 0.0317(8) Uani 1 1 d . . .
H20A H 0.7030 0.2058 0.5502 0.038 Uiso 1 1 calc R C .
C21 C 0.7534(3) 0.16905(19) 0.42391(14) 0.0265(7) Uani 1 1 d . C .
C22 C 0.7316(3) 0.09293(19) 0.40600(16) 0.0370(9) Uani 1 1 d . . .
H22A H 0.6595 0.0751 0.4035 0.044 Uiso 1 1 calc R C .
C23 C 0.8146(3) 0.0433(2) 0.39186(17) 0.0454(10) Uani 1 1 d . C .
H23A H 0.7998 -0.0084 0.3789 0.054 Uiso 1 1 calc R . .
C24 C 0.9195(3) 0.0689(2) 0.39657(18) 0.0478(11) Uani 1 1 d . . .
H24A H 0.9768 0.0342 0.3876 0.057 Uiso 1 1 calc R C .
C25 C 0.9417(3) 0.1442(2) 0.41424(17) 0.0454(10) Uani 1 1 d . C .
H25A H 1.0140 0.1614 0.4171 0.054 Uiso 1 1 calc R . .
C26 C 0.8595(3) 0.1948(2) 0.42777(16) 0.0355(9) Uani 1 1 d . . .
H26A H 0.8749 0.2469 0.4397 0.043 Uiso 1 1 calc R C .
C27 C 0.5276(3) 0.1836(2) 0.45531(15) 0.0318(8) Uani 1 1 d . C .
H27A H 0.5003 0.1564 0.4224 0.048 Uiso 1 1 calc R . .
H27B H 0.4731 0.2205 0.4689 0.048 Uiso 1 1 calc R . .
H27C H 0.5440 0.1449 0.4842 0.048 Uiso 1 1 calc R . .

loop_
_atom_site_aniso_label
_atom_site_aniso_U_11
_atom_site_aniso_U_22
_atom_site_aniso_U_33
_atom_site_aniso_U_23
_atom_site_aniso_U_13
_atom_site_aniso_U_12
Ru1 0.04183(19) 0.02871(15) 0.02329(15) 0.00153(12) 0.00313(13) 0.00185(14)
P1 0.0219(5) 0.0258(4) 0.0255(4) 0.0004(3) -0.0003(4) -0.0010(4)
P2 0.0312(5) 0.0315(5) 0.0341(5) 0.0027(4) -0.0002(4) 0.0006(4)
F1A 0.051(4) 0.036(4) 0.046(4) -0.003(4) -0.011(3) -0.005(4)
F2A 0.051(4) 0.036(4) 0.046(4) -0.003(4) -0.011(3) -0.005(4)
F3A 0.051(4) 0.036(4) 0.046(4) -0.003(4) -0.011(3) -0.005(4)
F4A 0.051(4) 0.036(4) 0.046(4) -0.003(4) -0.011(3) -0.005(4)
F1B 0.0415(18) 0.0314(17) 0.041(2) -0.009(3) -0.0186(14) -0.0080(18)
F2B 0.0415(18) 0.0314(17) 0.041(2) -0.009(3) -0.0186(14) -0.0080(18)
F3B 0.0415(18) 0.0314(17) 0.041(2) -0.009(3) -0.0186(14) -0.0080(18)
F4B 0.0415(18) 0.0314(17) 0.041(2) -0.009(3) -0.0186(14) -0.0080(18)
F1C 0.056(4) 0.042(3) 0.037(4) -0.014(4) -0.016(3) -0.007(3)
F2C 0.056(4) 0.042(3) 0.037(4) -0.014(4) -0.016(3) -0.007(3)
F3C 0.056(4) 0.042(3) 0.037(4) -0.014(4) -0.016(3) -0.007(3)
F4C 0.056(4) 0.042(3) 0.037(4) -0.014(4) -0.016(3) -0.007(3)
F5 0.0405(15) 0.102(2) 0.0498(16) 0.0121(15) 0.0156(12) 0.0121(14)
F6 0.0391(13) 0.0524(13) 0.0417(13) 0.0042(11) 0.0087(11) -0.0042(11)
C1 0.026(2) 0.0268(17) 0.0306(19) -0.0006(14) 0.0025(16) -0.0021(14)
C2 0.027(2) 0.038(2) 0.040(2) 0.0041(16) 0.0078(17) -0.0001(16)
C3 0.045(3) 0.037(2) 0.036(2) 0.0074(17) 0.0126(19) -0.0022(18)
C4 0.040(2) 0.0249(17) 0.030(2) 0.0023(14) 0.0015(17) -0.0015(16)
C5 0.059(3) 0.0311(19) 0.034(2) 0.0041(16) -0.006(2) 0.0041(19)
C6 0.047(3) 0.034(2) 0.049(3) -0.0003(17) -0.017(2) 0.0073(18)
C7 0.030(2) 0.039(2) 0.052(3) -0.0030(18) -0.004(2) 0.0029(17)
C8 0.028(2) 0.0370(19) 0.031(2) -0.0027(15) 0.0035(17) -0.0023(16)
C9 0.026(2) 0.0264(17) 0.0265(18) 0.0002(13) -0.0013(15) -0.0006(14)
C10A 0.058(5) 0.048(3) 0.023(3) -0.004(3) -0.002(2) 0.010(3)
C11A 0.058(5) 0.048(3) 0.023(3) -0.004(3) -0.002(2) 0.010(3)
C12A 0.058(5) 0.048(3) 0.023(3) -0.004(3) -0.002(2) 0.010(3)
C13A 0.058(5) 0.048(3) 0.023(3) -0.004(3) -0.002(2) 0.010(3)
C14A 0.058(5) 0.048(3) 0.023(3) -0.004(3) -0.002(2) 0.010(3)
C10B 0.076(3) 0.0378(19) 0.033(2) -0.0028(15) -0.0040(17) -0.0094(17)
C11B 0.076(3) 0.0378(19) 0.033(2) -0.0028(15) -0.0040(17) -0.0094(17)
C12B 0.076(3) 0.0378(19) 0.033(2) -0.0028(15) -0.0040(17) -0.0094(17)
C13B 0.076(3) 0.0378(19) 0.033(2) -0.0028(15) -0.0040(17) -0.0094(17)
C14B 0.076(3) 0.0378(19) 0.033(2) -0.0028(15) -0.0040(17) -0.0094(17)
C15 0.0199(19) 0.0340(18) 0.0285(19) -0.0039(14) 0.0035(15) -0.0018(15)
C16 0.066(3) 0.033(2) 0.041(2) 0.0021(17) -0.004(2) -0.012(2)
C17 0.080(4) 0.036(2) 0.056(3) -0.009(2) -0.004(3) -0.019(2)
C18 0.036(2) 0.053(2) 0.045(3) -0.023(2) -0.001(2) -0.0061(19)
C19 0.032(2) 0.060(3) 0.032(2) -0.0102(18) -0.0086(18) 0.0063(19)
C20 0.0272(19) 0.0342(19) 0.0338(19) -0.0018(15) -0.0011(16) 0.0034(16)
C21 0.0235(19) 0.0290(17) 0.0270(18) 0.0009(14) -0.0009(16) 0.0020(14)
C22 0.035(2) 0.0287(18) 0.048(2) -0.0014(16) -0.0005(19) -0.0040(16)
C23 0.053(3) 0.0264(18) 0.056(3) -0.0058(17) -0.003(2) 0.0075(18)
C24 0.039(3) 0.052(2) 0.052(3) -0.005(2) -0.001(2) 0.019(2)
C25 0.025(2) 0.060(3) 0.051(3) -0.008(2) -0.0016(19) 0.0007(19)
C26 0.030(2) 0.0350(19) 0.042(2) -0.0075(16) -0.0018(18) -0.0009(17)
C27 0.028(2) 0.0346(18) 0.033(2) 0.0044(15) 0.0008(17) -0.0060(16)

loop_
_atom_type_symbol
_atom_type_description
_atom_type_scat_dispersion_real
_atom_type_scat_dispersion_imag
_atom_type_scat_source
C C 0.0033 0.0016 'International Tables Vol C Tables 4.2.6.8 and 6.1.1.4'
H H 0.0000 0.0000 'International Tables Vol C Tables 4.2.6.8 and 6.1.1.4'
F F 0.0171 0.0103 'International Tables Vol C Tables 4.2.6.8 and 6.1.1.4'
P P 0.1023 0.0942 'International Tables Vol C Tables 4.2.6.8 and 6.1.1.4'
Ru Ru -1.2594 0.8363 'International Tables Vol C Tables 4.2.6.8 and 6.1.1.4'

loop_
_geom_angle_atom_site_label_1
_geom_angle_atom_site_label_2
_geom_angle_atom_site_label_3
_geom_angle
C14A Ru1 C10A 39.4(2)
C14A Ru1 C13A 39.2(2)
C10A Ru1 C13A 65.7(4)
C14A Ru1 C11A 65.6(4)
C10A Ru1 C11A 39.0(2)
C13A Ru1 C11A 65.2(4)
C14A Ru1 C12B 52.1(2)
C10A Ru1 C12B 62.7(3)
C13A Ru1 C12B 22.3(2)
C11A Ru1 C12B 47.6(2)
C14A Ru1 C1 161.4(3)
C10A Ru1 C1 129.6(3)
C13A Ru1 C1 159.4(4)
C11A Ru1 C1 116.2(3)
C12B Ru1 C1 144.0(2)
C14A Ru1 C12A 65.4(4)
C10A Ru1 C12A 65.3(4)
C13A Ru1 C12A 38.8(2)
C11A Ru1 C12A 38.7(2)
C12B Ru1 C12A 16.5(2)
C1 Ru1 C12A 128.7(3)
C14A Ru1 C2 156.7(4)
C10A Ru1 C2 161.5(3)
C13A Ru1 C2 122.1(4)
C11A Ru1 C2 125.5(3)
C12B Ru1 C2 117.12(18)
C1 Ru1 C2 38.82(13)
C12A Ru1 C2 109.1(3)
C14A Ru1 C13B 19.4(2)
C10A Ru1 C13B 53.1(2)
C13A Ru1 C13B 20.4(2)
C11A Ru1 C13B 67.0(2)
C12B Ru1 C13B 37.64(12)
C1 Ru1 C13B 176.70(16)
C12A Ru1 C13B 53.3(2)
C2 Ru1 C13B 139.2(2)
C14A Ru1 C3 122.8(3)
C10A Ru1 C3 160.7(3)
C13A Ru1 C3 105.1(3)
C11A Ru1 C3 154.6(3)
C12B Ru1 C3 115.38(17)
C1 Ru1 C3 64.36(13)
C12A Ru1 C3 119.0(3)
C2 Ru1 C3 37.83(13)
C13B Ru1 C3 112.52(18)
C14A Ru1 C11B 65.2(3)
C10A Ru1 C11B 46.3(3)
C13A Ru1 C11B 56.9(2)
C11A Ru1 C11B 11.5(2)
C12B Ru1 C11B 37.49(13)
C1 Ru1 C11B 120.57(17)
C12A Ru1 C11B 27.2(2)
C2 Ru1 C11B 121.00(18)
C13B Ru1 C11B 62.5(2)
C3 Ru1 C11B 144.1(2)
C14A Ru1 C14B 19.0(2)
C10A Ru1 C14B 23.4(2)
C13A Ru1 C14B 55.4(2)
C11A Ru1 C14B 58.3(2)
C12B Ru1 C14B 62.4(2)
C1 Ru1 C14B 144.4(2)
C12A Ru1 C14B 71.8(3)
C2 Ru1 C14B 175.0(2)
C13B Ru1 C14B 37.28(12)
C3 Ru1 C14B 137.3(2)
C11B Ru1 C14B 62.0(2)
C14A Ru1 C10B 51.3(3)
C10A Ru1 C10B 13.7(2)
C13A Ru1 C10B 70.7(3)
C11A Ru1 C10B 27.7(2)
C12B Ru1 C10B 62.3(2)
C1 Ru1 C10B 120.94(18)
C12A Ru1 C10B 60.5(3)
C2 Ru1 C10B 147.9(2)
C13B Ru1 C10B 62.1(2)
C3 Ru1 C10B 174.1(2)
C11B Ru1 C10B 37.05(13)
C14B Ru1 C10B 36.93(12)
C14A Ru1 C4 110.2(3)
C10A Ru1 C4 130.4(3)
C13A Ru1 C4 119.6(3)
C11A Ru1 C4 167.6(3)
C12B Ru1 C4 139.9(2)
C1 Ru1 C4 63.78(12)
C12A Ru1 C4 151.9(3)
C2 Ru1 C4 63.09(13)
C13B Ru1 C4 113.17(18)
C3 Ru1 C4 37.71(13)
C11B Ru1 C4 175.43(17)
C14B Ru1 C4 113.73(18)
C10B Ru1 C4 140.46(19)
C14A Ru1 C9 125.9(3)
C10A Ru1 C9 117.4(3)
C13A Ru1 C9 154.7(3)
C11A Ru1 C9 134.6(3)
C12B Ru1 C9 177.0(2)
C1 Ru1 C9 38.51(12)
C12A Ru1 C9 166.4(3)
C2 Ru1 C9 63.79(13)
C13B Ru1 C9 139.7(2)
C3 Ru1 C9 63.36(13)
C11B Ru1 C9 145.00(18)
C14B Ru1 C9 116.4(2)
C10B Ru1 C9 118.70(18)
C4 Ru1 C9 37.42(12)
C1 P1 C27 111.38(17)
C1 P1 C21 108.92(16)
C27 P1 C21 109.76(16)
C1 P1 C15 109.56(16)
C27 P1 C15 109.24(16)
C21 P1 C15 107.91(16)
F2C P2 F1A 130.2(7)
F2C P2 F3A 44.2(7)
F1A P2 F3A 174.4(5)
F2C P2 F1B 111.9(5)
F1A P2 F1B 18.5(4)
F3A P2 F1B 155.9(5)
F2C P2 F5 88.2(4)
F1A P2 F5 86.9(5)
F3A P2 F5 92.6(4)
F1B P2 F5 88.8(3)
F2C P2 F4C 178.0(5)
F1A P2 F4C 51.7(7)
F3A P2 F4C 133.9(7)
F1B P2 F4C 69.9(4)
F5 P2 F4C 92.6(4)
F2C P2 F3B 66.9(5)
F1A P2 F3B 162.8(5)
F3A P2 F3B 22.8(4)
F1B P2 F3B 178.7(2)
F5 P2 F3B 91.5(2)
F4C P2 F3B 111.3(4)
F2C P2 F4A 139.2(7)
F1A P2 F4A 90.4(5)
F3A P2 F4A 95.2(6)
F1B P2 F4A 108.8(5)
F5 P2 F4A 90.6(5)
F4C P2 F4A 39.0(6)
F3B P2 F4A 72.4(5)
F2C P2 F6 92.0(4)
F1A P2 F6 92.4(5)
F3A P2 F6 88.1(4)
F1B P2 F6 90.4(3)
F5 P2 F6 179.19(15)
F4C P2 F6 87.2(4)
F3B P2 F6 89.3(2)
F4A P2 F6 89.8(5)
F2C P2 F4B 158.4(5)
F1A P2 F4B 71.2(5)
F3A P2 F4B 114.4(5)
F1B P2 F4B 89.6(2)
F5 P2 F4B 89.9(3)
F4C P2 F4B 19.9(4)
F3B P2 F4B 91.7(3)
F4A P2 F4B 19.2(4)
F6 P2 F4B 90.2(3)
F2C P2 F2B 20.9(4)
F1A P2 F2B 109.4(5)
F3A P2 F2B 65.0(5)
F1B P2 F2B 91.0(2)
F5 P2 F2B 88.8(3)
F4C P2 F2B 160.8(4)
F3B P2 F2B 87.7(3)
F4A P2 F2B 160.1(4)
F6 P2 F2B 91.1(2)
F4B P2 F2B 178.6(3)
F2C P2 F3C 89.3(5)
F1A P2 F3C 140.2(7)
F3A P2 F3C 45.3(6)
F1B P2 F3C 158.7(5)
F5 P2 F3C 90.1(4)
F4C P2 F3C 88.9(5)
F3B P2 F3C 22.6(4)
F4A P2 F3C 49.9(7)
F6 P2 F3C 90.7(4)
F4B P2 F3C 69.2(5)
F2B P2 F3C 110.2(5)
C2 C1 C9 107.2(3)
C2 C1 P1 124.2(3)
C9 C1 P1 128.6(3)
C2 C1 Ru1 70.7(2)
C9 C1 Ru1 73.42(19)
P1 C1 Ru1 124.16(17)
C3 C2 C1 108.6(3)
C3 C2 Ru1 71.5(2)
C1 C2 Ru1 70.5(2)
C3 C2 H2A 125.7
C1 C2 H2A 125.7
Ru1 C2 H2A 125.7
C2 C3 C4 108.5(3)
C2 C3 Ru1 70.7(2)
C4 C3 Ru1 72.9(2)
C2 C3 H3A 125.7
C4 C3 H3A 125.7
Ru1 C3 H3A 125.7
C3 C4 C5 132.1(3)
C3 C4 C9 108.6(3)
C5 C4 C9 119.3(3)
C3 C4 Ru1 69.4(2)
C5 C4 Ru1 124.5(3)
C9 C4 Ru1 71.75(18)
C6 C5 C4 119.0(4)
C6 C5 H5A 120.5
C4 C5 H5A 120.5
C5 C6 C7 121.4(4)
C5 C6 H6A 119.3
C7 C6 H6A 119.3
C8 C7 C6 121.6(4)
C8 C7 H7A 119.2
C6 C7 H7A 119.2
C7 C8 C9 118.8(3)
C7 C8 H8A 120.6
C9 C8 H8A 120.6
C8 C9 C4 119.8(3)
C8 C9 C1 133.1(3)
C4 C9 C1 107.0(3)
C8 C9 Ru1 128.0(2)
C4 C9 Ru1 70.82(19)
C1 C9 Ru1 68.07(18)
C11A C10A C14A 108.0
C11A C10A Ru1 71.5(3)
C14A C10A Ru1 70.0(3)
C11A C10A H10A 126.0
C14A C10A H10A 126.0
Ru1 C10A H10A 126.0
C10A C11A C12A 108.0
C10A C11A Ru1 69.4(3)
C12A C11A Ru1 71.0(3)
C10A C11A H11A 126.0
C12A C11A H11A 126.0
Ru1 C11A H11A 126.0
C13A C12A C11A 108.0
C13A C12A Ru1 69.7(3)
C11A C12A Ru1 70.3(3)
C13A C12A H12A 126.0
C11A C12A H12A 126.0
Ru1 C12A H12A 126.0
C14A C13A C12A 108.0
C14A C13A Ru1 69.5(3)
C12A C13A Ru1 71.4(3)
C14A C13A H13A 126.0
C12A C13A H13A 126.0
Ru1 C13A H13A 126.0
C13A C14A C10A 108.0
C13A C14A Ru1 71.2(3)
C10A C14A Ru1 70.6(3)
C13A C14A H14A 126.0
C10A C14A H14A 126.0
Ru1 C14A H14A 126.0
C11B C10B C14B 108.0
C11B C10B Ru1 70.5(2)
C14B C10B Ru1 71.1(2)
C11B C10B H10B 126.0
C14B C10B H10B 126.0
Ru1 C10B H10B 126.0
C10B C11B C12B 108.0
C10B C11B Ru1 72.4(2)
C12B C11B Ru1 70.27(19)
C10B C11B H11B 125.9
C12B C11B H11B 125.9
Ru1 C11B H11B 125.9
C13B C12B C11B 108.0
C13B C12B Ru1 71.5(2)
C11B C12B Ru1 72.2(2)
C13B C12B H12B 125.9
C11B C12B H12B 125.9
Ru1 C12B H12B 125.9
C14B C13B C12B 108.0
C14B C13B Ru1 72.6(2)
C12B C13B Ru1 70.8(2)
C14B C13B H13B 125.9
C12B C13B H13B 125.9
Ru1 C13B H13B 125.9
C13B C14B C10B 108.0
C13B C14B Ru1 70.17(19)
C10B C14B Ru1 71.9(2)
C13B C14B H14B 126.0
C10B C14B H14B 126.0
Ru1 C14B H14B 126.0
C16 C15 C20 119.7(3)
C16 C15 P1 120.8(3)
C20 C15 P1 119.5(3)
C15 C16 C17 120.0(4)
C15 C16 H16A 120.0
C17 C16 H16A 120.0
C18 C17 C16 120.1(4)
C18 C17 H17A 119.9
C16 C17 H17A 119.9
C19 C18 C17 120.2(4)
C19 C18 H18A 119.9
C17 C18 H18A 119.9
C18 C19 C20 120.5(4)
C18 C19 H19A 119.8
C20 C19 H19A 119.8
C19 C20 C15 119.5(3)
C19 C20 H20A 120.3
C15 C20 H20A 120.3
C22 C21 C26 119.8(3)
C22 C21 P1 120.7(3)
C26 C21 P1 119.4(3)
C23 C22 C21 120.0(4)
C23 C22 H22A 120.0
C21 C22 H22A 120.0
C22 C23 C24 119.8(4)
C22 C23 H23A 120.1
C24 C23 H23A 120.1
C25 C24 C23 120.5(4)
C25 C24 H24A 119.8
C23 C24 H24A 119.8
C26 C25 C24 120.3(4)
C26 C25 H25A 119.8
C24 C25 H25A 119.8
C25 C26 C21 119.6(3)
C25 C26 H26A 120.2
C21 C26 H26A 120.2
P1 C27 H27A 109.5
P1 C27 H27B 109.5
H27A C27 H27B 109.5
P1 C27 H27C 109.5
H27A C27 H27C 109.5
H27B C27 H27C 109.5

loop_
_geom_bond_atom_site_label_1
_geom_bond_atom_site_label_2
_geom_bond_distance
Ru1 C14A 2.125(9)
Ru1 C10A 2.134(10)
Ru1 C13A 2.148(8)
Ru1 C11A 2.162(10)
Ru1 C12B 2.169(6)
Ru1 C1 2.170(3)
Ru1 C12A 2.171(9)
Ru1 C2 2.172(4)
Ru1 C13B 2.178(6)
Ru1 C3 2.183(4)
Ru1 C11B 2.195(6)
Ru1 C14B 2.209(6)
Ru1 C10B 2.219(6)
Ru1 C4 2.230(3)
Ru1 C9 2.242(3)
P1 C1 1.763(3)
P1 C27 1.787(3)
P1 C21 1.788(3)
P1 C15 1.793(3)
P2 F2C 1.530(13)
P2 F1A 1.561(17)
P2 F3A 1.574(13)
P2 F1B 1.582(8)
P2 F5 1.586(2)
P2 F4C 1.594(14)
P2 F3B 1.599(6)
P2 F4A 1.601(16)
P2 F6 1.604(2)
P2 F4B 1.608(8)
P2 F2B 1.610(8)
P2 F3C 1.638(12)
C1 C2 1.443(5)
C1 C9 1.457(5)
C2 C3 1.412(5)
C2 H2A 1.0000
C3 C4 1.427(5)
C3 H3A 1.0000
C4 C5 1.431(5)
C4 C9 1.435(5)
C5 C6 1.351(6)
C5 H5A 0.9500
C6 C7 1.427(5)
C6 H6A 0.9500
C7 C8 1.356(5)
C7 H7A 0.9500
C8 C9 1.423(5)
C8 H8A 0.9500
C10A C11A 1.435(10)
C10A C14A 1.435(9)
C10A H10A 1.0000
C11A C12A 1.435(10)
C11A H11A 1.0000
C12A C13A 1.435(9)
C12A H12A 1.0000
C13A C14A 1.435(9)
C13A H13A 1.0000
C14A H14A 1.0000
C10B C11B 1.402(6)
C10B C14B 1.402(6)
C10B H10B 1.0000
C11B C12B 1.402(6)
C11B H11B 1.0000
C12B C13B 1.402(6)
C12B H12B 1.0000
C13B C14B 1.402(6)
C13B H13B 1.0000
C14B H14B 1.0000
C15 C16 1.379(5)
C15 C20 1.393(5)
C16 C17 1.385(5)
C16 H16A 0.9500
C17 C18 1.373(6)
C17 H17A 0.9500
C18 C19 1.370(6)
C18 H18A 0.9500
C19 C20 1.384(5)
C19 H19A 0.9500
C20 H20A 0.9500
C21 C22 1.390(5)
C21 C26 1.396(5)
C22 C23 1.377(5)
C22 H22A 0.9500
C23 C24 1.382(6)
C23 H23A 0.9500
C24 C25 1.377(6)
C24 H24A 0.9500
C25 C26 1.375(5)
C25 H25A 0.9500
C26 H26A 0.9500
C27 H27A 0.9800
C27 H27B 0.9800
C27 H27C 0.9800
